data_4328318
loop_
_publ_author_name
'Baoming Ji'
'Dongsheng Deng'
'Xiao He'
'Bin Liu'
'Shaobin Miao'
'Ning Ma'
'Weizhou Wang'
'Liguo Ji'
'Peng Liu'
'Xianfei Li'

_publ_contact_author_address
; 
College of Chemistry and Chemical Engineering
Luoyang Normal University
Luoyang 471022
P. R. China 
;
_publ_contact_author_email dengdongsheng168@sina.com
_publ_contact_author_fax '086 379 65523821'
_publ_contact_author_name 'Dong-sheng Deng'
_publ_contact_author_phone '086 379 65523821'
_publ_section_title
;
 Syntheses, Structures, Luminescence, and Magnetic Properties of
 One-dimensional Lanthanide Coordination Polymers with a Rigid
 2,2'-Bipyridine-3,3',6,6'-tetracarboxylic Acid Ligand
;
_journal_name_full 'Inorganic Chemistry'
_journal_page_first 2170
_journal_page_last 2177
_journal_paper_doi 10.1021/ic202063h
_journal_volume 51
_journal_year 2012
_chemical_formula_sum 'C14 H11 N2 O11 Tb'
_chemical_formula_weight 542.17
_chemical_name_systematic
;

 ?

;
_space_group_IT_number 2
_symmetry_cell_setting triclinic
_symmetry_space_group_name_Hall '-P 1'
_symmetry_space_group_name_H-M 'P -1'
_atom_sites_solution_hydrogens geom
_atom_sites_solution_primary direct
_atom_sites_solution_secondary difmap
_audit_creation_method SHELXL-97
_cell_angle_alpha 87.255(6)
_cell_angle_beta 86.232(6)
_cell_angle_gamma 85.446(6)
_cell_formula_units_Z 2
_cell_length_a 9.236(6)
_cell_length_b 9.236(6)
_cell_length_c 9.447(6)
_cell_measurement_reflns_used 5749
_cell_measurement_temperature 296(2)
_cell_measurement_theta_max 0.00
_cell_measurement_theta_min 0.00
_cell_volume 800.8(9)
_computing_cell_refinement 'Bruker SMART'
_computing_data_collection 'Bruker SMART'
_computing_data_reduction 'Bruker SAINT'
_computing_molecular_graphics 'Bruker SHELXTL'
_computing_publication_material 'Bruker SHELXTL'
_computing_structure_refinement 'SHELXL-97 (Sheldrick, 1997)'
_computing_structure_solution 'SHELXS-97 (Sheldrick, 1990)'
_diffrn_ambient_temperature 296(2)
_diffrn_measured_fraction_theta_full 0.993
_diffrn_measured_fraction_theta_max 0.993
_diffrn_measurement_device_type 'CCD area detector'
_diffrn_measurement_method 'phi and omega scans'
_diffrn_radiation_monochromator graphite
_diffrn_radiation_source 'fine-focus sealed tube'
_diffrn_radiation_type MoK\a
_diffrn_radiation_wavelength 0.71073
_diffrn_reflns_av_R_equivalents 0.0149
_diffrn_reflns_av_sigmaI/netI 0.0209
_diffrn_reflns_limit_h_max 11
_diffrn_reflns_limit_h_min -11
_diffrn_reflns_limit_k_max 11
_diffrn_reflns_limit_k_min -11
_diffrn_reflns_limit_l_max 11
_diffrn_reflns_limit_l_min -11
_diffrn_reflns_number 6149
_diffrn_reflns_theta_full 25.50
_diffrn_reflns_theta_max 25.50
_diffrn_reflns_theta_min 3.00
_diffrn_standards_decay_% 0
_diffrn_standards_interval_count 0
_diffrn_standards_interval_time 0
_diffrn_standards_number 0
_exptl_absorpt_coefficient_mu 4.486
_exptl_absorpt_correction_T_max 0.6882
_exptl_absorpt_correction_T_min 0.2876
_exptl_absorpt_correction_type multi-scan
_exptl_absorpt_process_details sadabs
_exptl_crystal_colour yellow
_exptl_crystal_density_diffrn 2.248
_exptl_crystal_description block
_exptl_crystal_F_000 524
_exptl_crystal_size_max 0.37
_exptl_crystal_size_mid 0.11
_exptl_crystal_size_min 0.09
_refine_diff_density_max 0.705
_refine_diff_density_min -0.977
_refine_diff_density_rms 0.094
_refine_ls_extinction_method none
_refine_ls_goodness_of_fit_ref 1.037
_refine_ls_hydrogen_treatment constr
_refine_ls_matrix_type full
_refine_ls_number_parameters 254
_refine_ls_number_reflns 2968
_refine_ls_number_restraints 0
_refine_ls_restrained_S_all 1.037
_refine_ls_R_factor_all 0.0174
_refine_ls_R_factor_gt 0.0167
_refine_ls_shift/su_max 0.001
_refine_ls_shift/su_mean 0.000
_refine_ls_structure_factor_coef Fsqd
_refine_ls_weighting_details 'calc w=1/[\s^2^(Fo^2^)+(0.0285P)^2^+0.3539P] where P=(Fo^2^+2Fc^2^)/3'
_refine_ls_weighting_scheme calc
_refine_ls_wR_factor_gt 0.0428
_refine_ls_wR_factor_ref 0.0433
_reflns_number_gt 2885
_reflns_number_total 2968
_reflns_threshold_expression >2sigma(I)
_cod_data_source_file ic202063h_si_005.cif
_cod_data_source_block a
_cod_original_cell_volume 800.8(8)
_cod_database_code 4328318

loop_
_symmetry_equiv_pos_as_xyz
'x, y, z'
'-x, -y, -z'

loop_
_atom_site_label
_atom_site_type_symbol
_atom_site_fract_x
_atom_site_fract_y
_atom_site_fract_z
_atom_site_U_iso_or_equiv
_atom_site_adp_type
_atom_site_occupancy
_atom_site_symmetry_multiplicity
_atom_site_calc_flag
_atom_site_refinement_flags
Tb1 Tb 0.370014(11) -0.087159(11) 0.146663(11) 0.01206(6) Uani 1 1 d .
O1 O 0.37388(19) -0.2851(2) 0.32205(19) 0.0183(4) Uani 1 1 d .
O2 O 0.2552(2) -0.4671(2) 0.4310(2) 0.0294(5) Uani 1 1 d .
O3 O -0.2536(2) 0.04562(19) 0.07892(19) 0.0174(4) Uani 1 1 d .
O4 O -0.3888(2) -0.0981(2) 0.2240(2) 0.0235(4) Uani 1 1 d .
O5 O 0.44435(19) 0.14157(19) 0.0554(2) 0.0177(4) Uani 1 1 d .
O6 O 0.3994(3) 0.3782(3) 0.0009(4) 0.0694(11) Uani 1 1 d .
O7 O -0.2298(2) 0.1318(2) 0.4086(2) 0.0256(4) Uani 1 1 d .
O8 O -0.3135(2) 0.3152(2) 0.2641(2) 0.0252(4) Uani 1 1 d .
H8 H -0.3866 0.3126 0.3181 0.038 Uiso 1 1 calc R
O9 O 0.3601(2) 0.0370(2) 0.3710(2) 0.0286(5) Uani 1 1 d .
H1W H 0.4019 0.1085 0.3984 0.043 Uiso 1 1 d R
H2W H 0.3330 -0.0067 0.4483 0.043 Uiso 1 1 d R
O10 O 0.3024(2) -0.3141(2) 0.0473(2) 0.0202(4) Uani 1 1 d .
H3W H 0.2966 -0.2993 -0.0417 0.030 Uiso 1 1 d R
H4W H 0.3543 -0.3920 0.0662 0.030 Uiso 1 1 d R
O11 O 0.4603(2) 0.3088(2) 0.4399(2) 0.0244(4) Uani 1 1 d .
H5W H 0.4962 0.2989 0.5207 0.037 Uiso 1 1 d R
H6W H 0.3989 0.3824 0.4397 0.037 Uiso 1 1 d R
N1 N 0.1232(2) -0.1346(2) 0.2693(2) 0.0140(4) Uani 1 1 d .
N2 N 0.1660(2) 0.1197(2) 0.1495(2) 0.0156(4) Uani 1 1 d .
C1 C 0.1152(3) -0.2689(3) 0.3286(3) 0.0147(5) Uani 1 1 d .
C2 C -0.0168(3) -0.3300(3) 0.3576(3) 0.0203(6) Uani 1 1 d .
H2 H -0.0214 -0.4192 0.4069 0.024 Uiso 1 1 calc R
C3 C -0.1413(3) -0.2543(3) 0.3110(3) 0.0197(6) Uani 1 1 d .
H3 H -0.2299 -0.2961 0.3228 0.024 Uiso 1 1 calc R
C4 C -0.1350(3) -0.1154(3) 0.2465(3) 0.0144(5) Uani 1 1 d .
C5 C 0.0003(3) -0.0536(3) 0.2382(2) 0.0129(5) Uani 1 1 d .
C6 C 0.0287(3) 0.1017(3) 0.2012(3) 0.0133(5) Uani 1 1 d .
C7 C -0.0704(3) 0.2241(3) 0.2235(3) 0.0156(5) Uani 1 1 d .
C8 C -0.0280(3) 0.3608(3) 0.1786(3) 0.0218(6) Uani 1 1 d .
H8A H -0.0939 0.4418 0.1875 0.026 Uiso 1 1 calc R
C9 C 0.1119(3) 0.3772(3) 0.1208(3) 0.0240(6) Uani 1 1 d .
H9 H 0.1412 0.4679 0.0893 0.029 Uiso 1 1 calc R
C10 C 0.2067(3) 0.2529(3) 0.1116(3) 0.0179(5) Uani 1 1 d .
C11 C 0.2596(3) -0.3489(3) 0.3634(3) 0.0169(5) Uani 1 1 d .
C12 C -0.2709(3) -0.0489(3) 0.1793(3) 0.0158(5) Uani 1 1 d .
C13 C 0.3623(3) 0.2620(3) 0.0523(3) 0.0266(7) Uani 1 1 d .
C14 C -0.2136(3) 0.2171(3) 0.3069(3) 0.0176(5) Uani 1 1 d .

loop_
_atom_site_aniso_label
_atom_site_aniso_U_11
_atom_site_aniso_U_22
_atom_site_aniso_U_33
_atom_site_aniso_U_23
_atom_site_aniso_U_13
_atom_site_aniso_U_12
Tb1 0.00712(8) 0.01316(8) 0.01547(8) 0.00424(5) -0.00039(5) -0.00133(5)
O1 0.0119(9) 0.0219(10) 0.0204(9) 0.0071(8) -0.0012(7) -0.0008(7)
O2 0.0199(11) 0.0208(10) 0.0453(13) 0.0169(9) -0.0033(9) 0.0014(8)
O3 0.0162(9) 0.0172(9) 0.0187(9) 0.0044(7) -0.0043(7) -0.0022(7)
O4 0.0109(9) 0.0315(11) 0.0277(10) 0.0104(9) -0.0027(8) -0.0043(8)
O5 0.0116(9) 0.0154(9) 0.0255(10) 0.0036(7) 0.0004(7) -0.0021(7)
O6 0.0255(13) 0.0203(12) 0.154(3) 0.0309(16) 0.0296(17) 0.0018(10)
O7 0.0261(11) 0.0267(11) 0.0222(10) 0.0017(8) 0.0069(8) 0.0006(9)
O8 0.0160(10) 0.0315(11) 0.0256(10) 0.0022(9) 0.0042(8) 0.0079(9)
O9 0.0345(12) 0.0326(12) 0.0199(10) -0.0004(9) 0.0017(9) -0.0141(10)
O10 0.0224(10) 0.0165(9) 0.0215(9) 0.0023(7) -0.0001(8) -0.0025(8)
O11 0.0176(10) 0.0284(11) 0.0258(10) -0.0001(8) -0.0023(8) 0.0075(8)
N1 0.0102(10) 0.0149(11) 0.0167(10) 0.0022(8) -0.0013(8) -0.0006(8)
N2 0.0132(11) 0.0162(11) 0.0171(11) 0.0026(9) -0.0002(8) -0.0018(9)
C1 0.0128(13) 0.0168(12) 0.0139(12) 0.0045(10) -0.0010(10) 0.0001(10)
C2 0.0164(14) 0.0177(13) 0.0257(14) 0.0107(11) -0.0012(11) -0.0018(11)
C3 0.0098(12) 0.0214(14) 0.0278(14) 0.0057(11) 0.0003(10) -0.0055(10)
C4 0.0090(12) 0.0184(13) 0.0152(12) 0.0024(10) 0.0003(9) -0.0012(10)
C5 0.0113(12) 0.0152(12) 0.0115(11) 0.0014(9) 0.0006(9) 0.0006(10)
C6 0.0110(12) 0.0156(12) 0.0129(12) 0.0021(10) -0.0013(9) -0.0006(10)
C7 0.0133(13) 0.0176(13) 0.0157(12) -0.0011(10) -0.0016(10) 0.0014(10)
C8 0.0163(14) 0.0154(13) 0.0328(15) -0.0019(11) 0.0005(11) 0.0026(11)
C9 0.0182(14) 0.0143(13) 0.0386(16) 0.0044(12) 0.0019(12) -0.0025(11)
C10 0.0132(13) 0.0149(13) 0.0250(14) 0.0024(10) 0.0008(10) -0.0014(10)
C11 0.0156(13) 0.0166(13) 0.0182(13) 0.0025(10) -0.0033(10) 0.0012(10)
C12 0.0103(13) 0.0185(13) 0.0189(13) -0.0016(10) -0.0021(10) -0.0008(10)
C13 0.0146(14) 0.0175(14) 0.0464(18) 0.0041(13) 0.0054(13) -0.0029(11)
C14 0.0143(13) 0.0194(13) 0.0190(13) -0.0049(11) 0.0007(10) -0.0003(10)

loop_
_atom_type_symbol
_atom_type_description
_atom_type_scat_dispersion_real
_atom_type_scat_dispersion_imag
_atom_type_scat_source
C C 0.0033 0.0016 'International Tables Vol C Tables 4.2.6.8 and 6.1.1.4'
H H 0.0000 0.0000 'International Tables Vol C Tables 4.2.6.8 and 6.1.1.4'
N N 0.0061 0.0033 'International Tables Vol C Tables 4.2.6.8 and 6.1.1.4'
O O 0.0106 0.0060 'International Tables Vol C Tables 4.2.6.8 and 6.1.1.4'
Tb Tb -0.1723 4.1537 'International Tables Vol C Tables 4.2.6.8 and 6.1.1.4'

loop_
_geom_angle_atom_site_label_1
_geom_angle_atom_site_label_2
_geom_angle_atom_site_label_3
_geom_angle
_geom_angle_site_symmetry_1
_geom_angle_site_symmetry_3
O5 Tb1 O4 79.44(7) . 1_655
O5 Tb1 O1 151.77(7) . .
O4 Tb1 O1 76.67(6) 1_655 .
O5 Tb1 O3 75.23(6) . 2
O4 Tb1 O3 136.77(6) 1_655 2
O1 Tb1 O3 132.95(6) . 2
O5 Tb1 O9 81.66(7) . .
O4 Tb1 O9 72.39(7) 1_655 .
O1 Tb1 O9 76.98(8) . .
O3 Tb1 O9 135.66(7) 2 .
O5 Tb1 O10 136.60(7) . .
O4 Tb1 O10 114.69(7) 1_655 .
O1 Tb1 O10 68.50(8) . .
O3 Tb1 O10 66.94(7) 2 .
O9 Tb1 O10 141.06(6) . .
O5 Tb1 O5 73.87(7) . 2_655
O4 Tb1 O5 68.84(8) 1_655 2_655
O1 Tb1 O5 110.46(7) . 2_655
O3 Tb1 O5 70.74(7) 2 2_655
O9 Tb1 O5 137.07(7) . 2_655
O10 Tb1 O5 74.20(6) . 2_655
O5 Tb1 N1 126.20(6) . .
O4 Tb1 N1 133.86(7) 1_655 .
O1 Tb1 N1 65.05(7) . .
O3 Tb1 N1 89.23(7) 2 .
O9 Tb1 N1 74.64(7) . .
O10 Tb1 N1 74.84(7) . .
O5 Tb1 N1 147.83(6) 2_655 .
O5 Tb1 N2 65.50(7) . .
O4 Tb1 N2 131.17(7) 1_655 .
O1 Tb1 N2 122.09(7) . .
O3 Tb1 N2 66.17(7) 2 .
O9 Tb1 N2 69.90(7) . .
O10 Tb1 N2 114.14(7) . .
O5 Tb1 N2 126.29(7) 2_655 .
N1 Tb1 N2 61.14(7) . .
O5 Tb1 Tb1 38.20(4) . 2_655
O4 Tb1 Tb1 69.91(6) 1_655 2_655
O1 Tb1 Tb1 139.46(5) . 2_655
O3 Tb1 Tb1 68.47(6) 2 2_655
O9 Tb1 Tb1 112.53(6) . 2_655
O10 Tb1 Tb1 105.42(5) . 2_655
O5 Tb1 Tb1 35.67(5) 2_655 2_655
N1 Tb1 Tb1 154.62(5) . 2_655
N2 Tb1 Tb1 97.43(6) . 2_655
C11 O1 Tb1 122.25(16) . .
C12 O3 Tb1 131.35(16) . 2
C12 O4 Tb1 136.10(17) . 1_455
C13 O5 Tb1 125.31(17) . .
C13 O5 Tb1 119.95(17) . 2_655
Tb1 O5 Tb1 106.13(7) . 2_655
C14 O8 H8 109.5 . .
Tb1 O9 H1W 133.5 . .
Tb1 O9 H2W 120.3 . .
H1W O9 H2W 103.4 . .
Tb1 O10 H3W 108.1 . .
Tb1 O10 H4W 117.6 . .
H3W O10 H4W 111.3 . .
H5W O11 H6W 108.8 . .
C1 N1 C5 119.9(2) . .
C1 N1 Tb1 114.53(16) . .
C5 N1 Tb1 122.09(16) . .
C10 N2 C6 120.3(2) . .
C10 N2 Tb1 116.12(17) . .
C6 N2 Tb1 123.17(17) . .
N1 C1 C2 122.1(2) . .
N1 C1 C11 115.6(2) . .
C2 C1 C11 122.3(2) . .
C1 C2 C3 118.1(2) . .
C1 C2 H2 120.9 . .
C3 C2 H2 120.9 . .
C2 C3 C4 120.5(2) . .
C2 C3 H3 119.8 . .
C4 C3 H3 119.8 . .
C3 C4 C5 117.6(2) . .
C3 C4 C12 117.2(2) . .
C5 C4 C12 125.0(2) . .
N1 C5 C4 120.8(2) . .
N1 C5 C6 111.9(2) . .
C4 C5 C6 127.4(2) . .
N2 C6 C7 120.0(2) . .
N2 C6 C5 113.8(2) . .
C7 C6 C5 126.1(2) . .
C8 C7 C6 118.7(2) . .
C8 C7 C14 117.5(2) . .
C6 C7 C14 123.4(2) . .
C7 C8 C9 120.5(3) . .
C7 C8 H8A 119.8 . .
C9 C8 H8A 119.8 . .
C8 C9 C10 117.4(3) . .
C8 C9 H9 121.3 . .
C10 C9 H9 121.3 . .
N2 C10 C9 122.8(2) . .
N2 C10 C13 116.5(2) . .
C9 C10 C13 120.7(2) . .
O2 C11 O1 126.6(2) . .
O2 C11 C1 117.3(2) . .
O1 C11 C1 116.1(2) . .
O4 C12 O3 126.3(2) . .
O4 C12 C4 116.5(2) . .
O3 C12 C4 117.1(2) . .
O6 C13 O5 125.1(3) . .
O6 C13 C10 118.7(3) . .
O5 C13 C10 116.1(2) . .
O7 C14 O8 124.8(2) . .
O7 C14 C7 121.8(2) . .
O8 C14 C7 113.3(2) . .

loop_
_geom_bond_atom_site_label_1
_geom_bond_atom_site_label_2
_geom_bond_distance
_geom_bond_site_symmetry_2
Tb1 O5 2.378(2) .
Tb1 O4 2.383(2) 1_655
Tb1 O1 2.408(2) .
Tb1 O3 2.450(2) 2
Tb1 O9 2.450(2) .
Tb1 O10 2.477(2) .
Tb1 O5 2.522(2) 2_655
Tb1 N1 2.548(2) .
Tb1 N2 2.574(2) .
Tb1 Tb1 3.9176(15) 2_655
O1 C11 1.279(3) .
O2 C11 1.240(3) .
O3 C12 1.269(3) .
O3 Tb1 2.450(2) 2
O4 C12 1.253(3) .
O4 Tb1 2.383(2) 1_455
O5 C13 1.296(3) .
O5 Tb1 2.522(2) 2_655
O6 C13 1.222(4) .
O7 C14 1.222(3) .
O8 C14 1.311(3) .
O8 H8 0.8200 .
O9 H1W 0.8499 .
O9 H2W 0.8500 .
O10 H3W 0.8500 .
O10 H4W 0.8500 .
O11 H5W 0.8500 .
O11 H6W 0.8500 .
N1 C1 1.342(3) .
N1 C5 1.350(3) .
N2 C10 1.340(3) .
N2 C6 1.349(3) .
C1 C2 1.389(4) .
C1 C11 1.521(4) .
C2 C3 1.383(4) .
C2 H2 0.9300 .
C3 C4 1.397(4) .
C3 H3 0.9300 .
C4 C5 1.411(3) .
C4 C12 1.517(4) .
C5 C6 1.499(4) .
C6 C7 1.412(4) .
C7 C8 1.390(4) .
C7 C14 1.499(4) .
C8 C9 1.386(4) .
C8 H8A 0.9300 .
C9 C10 1.390(4) .
C9 H9 0.9300 .
C10 C13 1.515(4) .

loop_
_geom_hbond_atom_site_label_D
_geom_hbond_atom_site_label_H
_geom_hbond_atom_site_label_A
_geom_hbond_distance_DH
_geom_hbond_distance_HA
_geom_hbond_distance_DA
_geom_hbond_angle_DHA
_geom_hbond_site_symmetry_A
O8 H8 O11 0.82 1.76 2.584(3) 177.6 1_455
O9 H1W O11 0.85 2.03 2.862(3) 165.6 .
O9 H2W O7 0.85 1.98 2.805(3) 162.9 2_556
O10 H3W O8 0.85 2.11 2.937(3) 165.1 2
O10 H4W O6 0.85 2.24 2.955(3) 142.0 1_545
O11 H5W O1 0.85 1.96 2.793(3) 165.0 2_656
O11 H6W O2 0.85 1.85 2.695(3) 175.0 1_565

loop_
_geom_torsion_atom_site_label_1
_geom_torsion_atom_site_label_2
_geom_torsion_atom_site_label_3
_geom_torsion_atom_site_label_4
_geom_torsion
_geom_torsion_site_symmetry_1
_geom_torsion_site_symmetry_4
O5 Tb1 O1 C11 140.87(18) . .
O4 Tb1 O1 C11 173.7(2) 1_655 .
O3 Tb1 O1 C11 -42.9(2) 2 .
O9 Tb1 O1 C11 99.1(2) . .
O10 Tb1 O1 C11 -62.57(19) . .
O5 Tb1 O1 C11 -125.22(19) 2_655 .
N1 Tb1 O1 C11 20.15(18) . .
N2 Tb1 O1 C11 43.2(2) . .
Tb1 Tb1 O1 C11 -151.37(16) 2_655 .
O4 Tb1 O5 C13 -141.8(2) 1_655 .
O1 Tb1 O5 C13 -109.3(2) . .
O3 Tb1 O5 C13 73.5(2) 2 .
O9 Tb1 O5 C13 -68.3(2) . .
O10 Tb1 O5 C13 103.3(2) . .
O5 Tb1 O5 C13 147.3(3) 2_655 .
N1 Tb1 O5 C13 -4.4(3) . .
N2 Tb1 O5 C13 3.3(2) . .
Tb1 Tb1 O5 C13 147.3(3) 2_655 .
O4 Tb1 O5 Tb1 70.84(8) 1_655 2_655
O1 Tb1 O5 Tb1 103.34(13) . 2_655
O3 Tb1 O5 Tb1 -73.81(8) 2 2_655
O9 Tb1 O5 Tb1 144.36(8) . 2_655
O10 Tb1 O5 Tb1 -44.08(12) . 2_655
O5 Tb1 O5 Tb1 0.0 2_655 2_655
N1 Tb1 O5 Tb1 -151.68(7) . 2_655
N2 Tb1 O5 Tb1 -143.99(9) . 2_655
O5 Tb1 N1 C1 -171.18(16) . .
O4 Tb1 N1 C1 -58.3(2) 1_655 .
O1 Tb1 N1 C1 -21.44(16) . .
O3 Tb1 N1 C1 117.82(17) 2 .
O9 Tb1 N1 C1 -103.98(18) . .
O10 Tb1 N1 C1 51.54(17) . .
O5 Tb1 N1 C1 67.7(2) 2_655 .
N2 Tb1 N1 C1 -179.2(2) . .
Tb1 Tb1 N1 C1 145.64(14) 2_655 .
O5 Tb1 N1 C5 29.8(2) . .
O4 Tb1 N1 C5 142.70(17) 1_655 .
O1 Tb1 N1 C5 179.6(2) . .
O3 Tb1 N1 C5 -41.15(18) 2 .
O9 Tb1 N1 C5 97.04(19) . .
O10 Tb1 N1 C5 -107.44(19) . .
O5 Tb1 N1 C5 -91.3(2) 2_655 .
N2 Tb1 N1 C5 21.85(17) . .
Tb1 Tb1 N1 C5 -13.3(3) 2_655 .
O5 Tb1 N2 C10 -6.12(17) . .
O4 Tb1 N2 C10 42.1(2) 1_655 .
O1 Tb1 N2 C10 142.88(17) . .
O3 Tb1 N2 C10 -90.10(19) 2 .
O9 Tb1 N2 C10 83.71(19) . .
O10 Tb1 N2 C10 -138.25(18) . .
O5 Tb1 N2 C10 -50.6(2) 2_655 .
N1 Tb1 N2 C10 166.8(2) . .
Tb1 Tb1 N2 C10 -27.63(18) 2_655 .
O5 Tb1 N2 C6 -178.6(2) . .
O4 Tb1 N2 C6 -130.35(18) 1_655 .
O1 Tb1 N2 C6 -29.6(2) . .
O3 Tb1 N2 C6 97.43(19) 2 .
O9 Tb1 N2 C6 -88.76(19) . .
O10 Tb1 N2 C6 49.3(2) . .
O5 Tb1 N2 C6 136.93(17) 2_655 .
N1 Tb1 N2 C6 -5.67(17) . .
Tb1 Tb1 N2 C6 159.90(18) 2_655 .
C5 N1 C1 C2 1.1(4) . .
Tb1 N1 C1 C2 -158.4(2) . .
C5 N1 C1 C11 -178.2(2) . .
Tb1 N1 C1 C11 22.3(3) . .
N1 C1 C2 C3 6.3(4) . .
C11 C1 C2 C3 -174.5(2) . .
C1 C2 C3 C4 -4.9(4) . .
C2 C3 C4 C5 -3.4(4) . .
C2 C3 C4 C12 171.3(3) . .
C1 N1 C5 C4 -9.9(3) . .
Tb1 N1 C5 C4 148.00(18) . .
C1 N1 C5 C6 168.3(2) . .
Tb1 N1 C5 C6 -33.8(3) . .
C3 C4 C5 N1 10.9(4) . .
C12 C4 C5 N1 -163.3(2) . .
C3 C4 C5 C6 -167.0(2) . .
C12 C4 C5 C6 18.8(4) . .
C10 N2 C6 C7 -3.8(4) . .
Tb1 N2 C6 C7 168.39(17) . .
C10 N2 C6 C5 179.8(2) . .
Tb1 N2 C6 C5 -8.0(3) . .
N1 C5 C6 N2 25.8(3) . .
C4 C5 C6 N2 -156.2(2) . .
N1 C5 C6 C7 -150.4(2) . .
C4 C5 C6 C7 27.7(4) . .
N2 C6 C7 C8 6.1(4) . .
C5 C6 C7 C8 -178.0(2) . .
N2 C6 C7 C14 -167.2(2) . .
C5 C6 C7 C14 8.8(4) . .
C6 C7 C8 C9 -3.7(4) . .
C14 C7 C8 C9 169.9(3) . .
C7 C8 C9 C10 -0.8(4) . .
C6 N2 C10 C9 -1.0(4) . .
Tb1 N2 C10 C9 -173.7(2) . .
C6 N2 C10 C13 -179.0(2) . .
Tb1 N2 C10 C13 8.3(3) . .
C8 C9 C10 N2 3.3(4) . .
C8 C9 C10 C13 -178.8(3) . .
Tb1 O1 C11 O2 165.2(2) . .
Tb1 O1 C11 C1 -16.4(3) . .
N1 C1 C11 O2 173.0(2) . .
C2 C1 C11 O2 -6.3(4) . .
N1 C1 C11 O1 -5.6(3) . .
C2 C1 C11 O1 175.1(2) . .
Tb1 O4 C12 O3 10.9(4) 1_455 .
Tb1 O4 C12 C4 -165.32(17) 1_455 .
Tb1 O3 C12 O4 -37.2(4) 2 .
Tb1 O3 C12 C4 139.03(18) 2 .
C3 C4 C12 O4 22.3(3) . .
C5 C4 C12 O4 -163.4(2) . .
C3 C4 C12 O3 -154.3(2) . .
C5 C4 C12 O3 20.0(4) . .
Tb1 O5 C13 O6 -177.3(3) . .
Tb1 O5 C13 O6 -34.1(5) 2_655 .
Tb1 O5 C13 C10 -0.4(4) . .
Tb1 O5 C13 C10 142.8(2) 2_655 .
N2 C10 C13 O6 171.4(3) . .
C9 C10 C13 O6 -6.6(5) . .
N2 C10 C13 O5 -5.6(4) . .
C9 C10 C13 O5 176.3(3) . .
C8 C7 C14 O7 -140.2(3) . .
C6 C7 C14 O7 33.2(4) . .
C8 C7 C14 O8 36.4(3) . .
C6 C7 C14 O8 -150.3(2) . .
